data_7042135
loop_
_publ_author_name
'Vr\'anov\'a, Iva'
'Kreml\'a\<cek, V\'it'
'Erben, Milan'
'Turek, Jan'
'Jambor, Roman'
'R\%u\<zi\<cka, Ale\<s'
'Alonso, Mercedes'
'Dost\'al, Libor'

_publ_section_title
;
 A comparative study of the structure and bonding in heavier pnictinidene
 complexes [(ArE)M(CO)n] (E = As, Sb and Bi; M = Cr, Mo, W and Fe).
;
_journal_issue 11
_journal_name_full 'Dalton transactions (Cambridge, England : 2003)'
_journal_page_first 3556
_journal_page_last 3568
_journal_paper_doi 10.1039/c7dt00095b
_journal_volume 46
_journal_year 2017
_chemical_formula_moiety 'C21 H23 Bi N2 O5 W, 0.5(C7 H8)'
_chemical_formula_sum 'C24.5 H27 Bi N2 O5 W'
_chemical_formula_weight 822.31
_chemical_name_systematic
; 
 ? 
;
_space_group_IT_number 19
_symmetry_cell_setting orthorhombic
_symmetry_space_group_name_Hall 'P 2ac 2ab'
_symmetry_space_group_name_H-M 'P 21 21 21'
_atom_sites_solution_hydrogens geom
_atom_sites_solution_primary direct
_atom_sites_solution_secondary difmap
_audit_creation_method SHELXL-97
_audit_update_record
;
2016-11-06 deposited with the CCDC.
2017-02-20 downloaded from the CCDC.
;
_cell_angle_alpha 90
_cell_angle_beta 90
_cell_angle_gamma 90
_cell_formula_units_Z 8
_cell_length_a 19.4793(16)
_cell_length_b 19.4789(13)
_cell_length_c 13.5431(16)
_cell_measurement_reflns_used 21550
_cell_measurement_temperature 150(1)
_cell_measurement_theta_max 27.5
_cell_measurement_theta_min 1
_cell_volume 5138.7(8)
_computing_cell_refinement 'COLLECT and DENZO'
_computing_data_collection 'COLLECT (Hooft, 1998) and DENZO (Otwinowski & Minor, 1997)'
_computing_data_reduction 'COLLECT and DENZO'
_computing_molecular_graphics 'PLATON (Spek, 2003)'
_computing_publication_material 'SHELXL-97 (Sheldrick, 2008)'
_computing_structure_refinement 'SHELXL-97 (Sheldrick, 2008)'
_computing_structure_solution 'SIR92 (Altomare et al., 1994)'
_diffrn_ambient_temperature 150(1)
_diffrn_detector_area_resol_mean 9.091
_diffrn_measured_fraction_theta_full 0.980
_diffrn_measured_fraction_theta_max 0.980
_diffrn_measurement_device_type 'Bruker Nonius KappaCCD area detector'
_diffrn_measurement_method '\f and \w scans to fill the Ewald sphere'
_diffrn_radiation_monochromator graphite
_diffrn_radiation_source 'fine-focus sealed tube'
_diffrn_radiation_type MoK\a
_diffrn_radiation_wavelength 0.71073
_diffrn_reflns_av_R_equivalents 0.0849
_diffrn_reflns_av_sigmaI/netI 0.0623
_diffrn_reflns_limit_h_max 21
_diffrn_reflns_limit_h_min -25
_diffrn_reflns_limit_k_max 25
_diffrn_reflns_limit_k_min -22
_diffrn_reflns_limit_l_max 17
_diffrn_reflns_limit_l_min -15
_diffrn_reflns_number 21522
_diffrn_reflns_theta_full 27.40
_diffrn_reflns_theta_max 27.40
_diffrn_reflns_theta_min 1.83
_diffrn_standards_number 0
_exptl_absorpt_coefficient_mu 11.349
_exptl_absorpt_correction_T_max 0.211
_exptl_absorpt_correction_T_min 0.113
_exptl_absorpt_correction_type integration
_exptl_absorpt_process_details
;
Gaussian integration (Coppens, 1970)
;
_exptl_crystal_colour orange
_exptl_crystal_density_diffrn 2.126
_exptl_crystal_density_method 'not measured'
_exptl_crystal_description block
_exptl_crystal_F_000 3080
_exptl_crystal_size_max 0.39
_exptl_crystal_size_mid 0.31
_exptl_crystal_size_min 0.20
_refine_diff_density_max 3.613
_refine_diff_density_min -2.686
_refine_diff_density_rms 0.270
_refine_ls_abs_structure_details 'Flack H D (1983), Acta Cryst. A39, 876-881'
_refine_ls_abs_structure_Flack 0.00
_refine_ls_extinction_method none
_refine_ls_goodness_of_fit_ref 1.108
_refine_ls_hydrogen_treatment constr
_refine_ls_matrix_type full
_refine_ls_number_parameters 604
_refine_ls_number_reflns 11091
_refine_ls_number_restraints 0
_refine_ls_restrained_S_all 1.108
_refine_ls_R_factor_all 0.0524
_refine_ls_R_factor_gt 0.0450
_refine_ls_shift/su_max 0.002
_refine_ls_shift/su_mean 0.000
_refine_ls_structure_factor_coef Fsqd
_refine_ls_weighting_details 'calc w=1/[\s^2^(Fo^2^)+(0.0433P)^2^+65.0873P] where P=(Fo^2^+2Fc^2^)/3'
_refine_ls_weighting_scheme calc
_refine_ls_wR_factor_gt 0.1081
_refine_ls_wR_factor_ref 0.1176
_reflns_number_gt 10306
_reflns_number_total 11091
_reflns_threshold_expression >2sigma(I)
_cod_data_source_file c7dt00095b3.cif
_cod_data_source_block 3c
_cod_depositor_comments
;
Adding full bibliography for 7042129--7042138.cif

2017-10-30
Z value and formula fixed to values more according to usual
chemical conventions.                 miguel
;
_cod_original_formula_sum 'C49 H54 Bi2 N4 O10 W2'
_cod_original_formula_weight 1644.62
_cod_original_formula_moiety '2(C21 H23 Bi N2 O5 W), C7 H8'
_cod_original_formula_units_Z 4
_cod_database_code 7042135

loop_
_symmetry_equiv_pos_as_xyz
'x, y, z'
'-x+1/2, -y, z+1/2'
'x+1/2, -y+1/2, -z'
'-x, y+1/2, -z+1/2'

loop_
_atom_site_label
_atom_site_type_symbol
_atom_site_fract_x
_atom_site_fract_y
_atom_site_fract_z
_atom_site_U_iso_or_equiv
_atom_site_adp_type
_atom_site_occupancy
_atom_site_symmetry_multiplicity
_atom_site_calc_flag
_atom_site_refinement_flags
Bi1 Bi 0.57962(2) 0.15092(2) 1.07868(3) 0.01875(9) Uani 1 1 d .
Bi2 Bi 0.76724(2) 0.35293(2) 1.42893(3) 0.02157(10) Uani 1 1 d .
W2 W 0.75648(2) 0.33696(2) 1.64458(3) 0.01808(10) Uani 1 1 d .
W1 W 0.59303(2) 0.14737(2) 0.86301(3) 0.01864(10) Uani 1 1 d .
N1 N 0.5232(5) 0.2676(5) 1.0869(8) 0.020(2) Uani 1 1 d .
C21 C 0.5957(6) 0.0443(7) 0.8655(11) 0.028(3) Uani 1 1 d .
C19 C 0.5866(6) 0.2524(6) 0.8653(10) 0.023(2) Uani 1 1 d .
O3 O 0.5823(5) 0.3109(5) 0.8648(9) 0.036(2) Uani 1 1 d .
N3 N 0.6454(6) 0.4037(5) 1.4071(8) 0.026(2) Uani 1 1 d .
O2 O 0.4319(5) 0.1389(6) 0.8365(8) 0.036(2) Uani 1 1 d .
N2 N 0.6958(6) 0.0925(5) 1.1120(8) 0.025(2) Uani 1 1 d .
N4 N 0.8323(5) 0.2437(6) 1.4051(8) 0.025(2) Uani 1 1 d .
O4 O 0.7543(4) 0.1546(5) 0.8950(7) 0.035(2) Uani 1 1 d .
O8 O 0.9177(4) 0.3452(6) 1.6751(7) 0.035(2) Uani 1 1 d .
C120 C 0.7654(6) 0.2328(6) 1.6317(10) 0.025(2) Uani 1 1 d .
C117 C 0.7452(5) 0.3275(6) 1.7904(11) 0.025(3) Uani 1 1 d .
C101 C 0.6953(6) 0.2701(7) 1.3944(10) 0.028(3) Uani 1 1 d .
C5 C 0.7750(6) 0.2624(7) 1.1362(10) 0.027(2) Uani 1 1 d .
H5 H 0.8208 0.2509 1.1459 0.032 Uiso 1 1 d R
C20 C 0.6951(5) 0.1520(6) 0.8833(8) 0.019(2) Uani 1 1 d .
C18 C 0.4900(6) 0.1422(6) 0.8475(9) 0.024(2) Uani 1 1 d .
C1 C 0.6581(5) 0.2295(6) 1.1060(8) 0.014(2) Uani 1 1 d .
C121 C 0.6528(6) 0.3267(6) 1.6237(10) 0.026(3) Uani 1 1 d .
C12 C 0.7428(6) 0.1370(6) 1.1253(8) 0.020(2) Uani 1 1 d .
H12 H 0.7872 0.1229 1.1408 0.024 Uiso 1 1 d R
C119 C 0.8585(6) 0.3423(6) 1.6613(10) 0.026(3) Uani 1 1 d .
C8 C 0.4482(6) 0.2846(7) 1.0846(10) 0.025(3) Uani 1 1 d .
C6 C 0.7267(6) 0.2096(6) 1.1195(8) 0.019(2) Uani 1 1 d .
C118 C 0.7493(6) 0.4405(6) 1.6557(9) 0.023(2) Uani 1 1 d .
C7 C 0.5665(6) 0.3144(5) 1.0997(9) 0.019(2) Uani 1 1 d .
H7 H 0.5517 0.3598 1.1037 0.023 Uiso 1 1 d R
O9 O 0.7733(5) 0.1761(5) 1.6229(9) 0.040(2) Uani 1 1 d .
C10 C 0.4282(7) 0.3193(9) 1.1819(12) 0.037(4) Uani 1 1 d .
H10A H 0.4454 0.2926 1.2362 0.044 Uiso 1 1 d R
H10B H 0.3792 0.3225 1.1864 0.044 Uiso 1 1 d R
H10C H 0.4478 0.3645 1.1841 0.044 Uiso 1 1 d R
C106 C 0.7192(7) 0.2032(7) 1.3839(10) 0.027(3) Uani 1 1 d .
C17 C 0.6061(5) 0.1475(7) 0.7211(10) 0.026(2) Uani 1 1 d .
C113 C 0.9079(6) 0.2332(7) 1.4057(9) 0.026(3) Uani 1 1 d .
C2 C 0.6397(5) 0.2984(6) 1.1082(9) 0.020(2) Uani 1 1 d .
C104 C 0.6028(7) 0.1643(8) 1.3557(13) 0.039(3) Uani 1 1 d .
H104 H 0.5719 0.1286 1.3452 0.047 Uiso 1 1 d R
C116 C 0.9305(7) 0.1997(7) 1.3086(10) 0.026(3) Uani 1 1 d .
H116A H 0.9006 0.1621 1.2926 0.032 Uiso 1 1 d R
H116B H 0.9767 0.1832 1.3147 0.032 Uiso 1 1 d R
H116C H 0.9283 0.2335 1.2571 0.032 Uiso 1 1 d R
C107 C 0.6032(6) 0.3562(8) 1.3845(9) 0.030(3) Uani 1 1 d .
H107 H 0.5575 0.3665 1.3713 0.036 Uiso 1 1 d R
C4 C 0.7572(6) 0.3293(6) 1.1379(9) 0.028(3) Uani 1 1 d .
H4 H 0.7911 0.3622 1.1484 0.034 Uiso 1 1 d R
C112 C 0.7932(6) 0.1918(7) 1.3911(9) 0.023(2) Uani 1 1 d .
H112 H 0.8121 0.1482 1.3850 0.028 Uiso 1 1 d R
C3 C 0.6895(6) 0.3491(7) 1.1242(9) 0.026(2) Uani 1 1 d .
H3 H 0.6774 0.3952 1.1266 0.032 Uiso 1 1 d R
C105 C 0.6710(6) 0.1502(7) 1.3665(8) 0.025(2) Uani 1 1 d .
H105 H 0.6862 0.1051 1.3613 0.030 Uiso 1 1 d R
C115 C 0.9283(8) 0.1866(8) 1.4915(11) 0.036(3) Uani 1 1 d .
H115A H 0.9057 0.2019 1.5506 0.043 Uiso 1 1 d R
H115B H 0.9771 0.1885 1.5007 0.043 Uiso 1 1 d R
H115C H 0.9148 0.1402 1.4774 0.043 Uiso 1 1 d R
C114 C 0.9431(6) 0.3028(7) 1.4192(11) 0.031(3) Uani 1 1 d .
H114A H 0.9244 0.3351 1.3729 0.037 Uiso 1 1 d R
H114B H 0.9914 0.2976 1.4076 0.037 Uiso 1 1 d R
H114C H 0.9358 0.3193 1.4852 0.037 Uiso 1 1 d R
C11 C 0.4084(6) 0.2177(8) 1.0765(13) 0.038(3) Uani 1 1 d .
H11A H 0.4181 0.1893 1.1327 0.046 Uiso 1 1 d R
H11B H 0.4225 0.1944 1.0173 0.046 Uiso 1 1 d R
H11C H 0.3601 0.2269 1.0735 0.046 Uiso 1 1 d R
C9 C 0.4332(7) 0.3293(7) 0.9966(10) 0.032(3) Uani 1 1 d .
H9A H 0.3844 0.3350 0.9904 0.038 Uiso 1 1 d R
H9B H 0.4508 0.3073 0.9385 0.038 Uiso 1 1 d R
H9C H 0.4545 0.3734 1.0043 0.038 Uiso 1 1 d R
O1 O 0.6158(4) 0.1484(6) 0.6336(6) 0.035(2) Uani 1 1 d .
O6 O 0.7385(4) 0.3221(5) 1.8737(7) 0.030(2) Uani 1 1 d .
O7 O 0.7448(6) 0.4984(5) 1.6660(9) 0.042(3) Uani 1 1 d .
O5 O 0.5958(6) -0.0157(5) 0.8638(9) 0.040(2) Uani 1 1 d .
O10 O 0.5964(4) 0.3183(6) 1.6113(8) 0.035(2) Uani 1 1 d .
C103 C 0.5789(7) 0.2328(7) 1.3597(11) 0.032(3) Uani 1 1 d .
H103 H 0.5325 0.2425 1.3515 0.039 Uiso 1 1 d R
C102 C 0.6258(6) 0.2857(6) 1.3795(9) 0.024(2) Uani 1 1 d .
C16 C 0.7599(11) 0.0009(7) 1.2058(12) 0.044(4) Uani 1 1 d .
H16A H 0.8055 0.0159 1.1900 0.053 Uiso 1 1 d R
H16B H 0.7600 -0.0479 1.2164 0.053 Uiso 1 1 d R
H16C H 0.7446 0.0236 1.2647 0.053 Uiso 1 1 d R
C14 C 0.7456(9) -0.0047(7) 1.0223(13) 0.039(4) Uani 1 1 d .
H14A H 0.7162 0.0064 0.9677 0.047 Uiso 1 1 d R
H14B H 0.7526 -0.0534 1.0247 0.047 Uiso 1 1 d R
H14C H 0.7890 0.0180 1.0142 0.047 Uiso 1 1 d R
C108 C 0.6223(7) 0.4771(7) 1.4118(11) 0.034(3) Uani 1 1 d .
C109 C 0.6859(9) 0.5219(7) 1.4201(13) 0.044(4) Uani 1 1 d .
H109A H 0.7098 0.5105 1.4799 0.053 Uiso 1 1 d R
H109B H 0.6725 0.5693 1.4219 0.053 Uiso 1 1 d R
H109C H 0.7154 0.5141 1.3645 0.053 Uiso 1 1 d R
C13 C 0.7112(7) 0.0184(7) 1.1189(11) 0.032(3) Uani 1 1 d .
C15 C 0.6437(8) -0.0179(7) 1.1335(15) 0.044(4) Uani 1 1 d .
H15A H 0.6199 -0.0003 1.1902 0.053 Uiso 1 1 d R
H15B H 0.6524 -0.0660 1.1425 0.053 Uiso 1 1 d R
H15C H 0.6160 -0.0112 1.0757 0.053 Uiso 1 1 d R
C111 C 0.5785(11) 0.4854(9) 1.5046(18) 0.059(6) Uani 1 1 d .
H111A H 0.5331 0.4682 1.4925 0.071 Uiso 1 1 d R
H111B H 0.5760 0.5329 1.5232 0.071 Uiso 1 1 d R
H111C H 0.5994 0.4595 1.5569 0.071 Uiso 1 1 d R
C24 C 0.0795(9) -0.0034(8) 0.9628(18) 0.051(5) Uani 1 1 d .
H24 H 0.1130 -0.0044 0.9140 0.061 Uiso 1 1 d R
C27 C -0.0148(10) -0.0065(8) 1.1080(13) 0.045(4) Uani 1 1 d .
H27 H -0.0479 -0.0028 1.1572 0.054 Uiso 1 1 d R
C25 C 0.0146(10) -0.0219(9) 0.9371(17) 0.054(4) Uani 1 1 d .
H25 H 0.0025 -0.0305 0.8718 0.065 Uiso 1 1 d R
C22 C 0.0530(9) 0.0119(8) 1.1248(15) 0.045(4) Uani 1 1 d .
C26 C -0.0330(10) -0.0251(10) 1.0142(16) 0.057(5) Uani 1 1 d .
H26 H -0.0768 -0.0426 1.0027 0.068 Uiso 1 1 d R
C23 C 0.0995(11) 0.0166(10) 1.0526(17) 0.056(5) Uani 1 1 d .
H23 H 0.1436 0.0333 1.0630 0.068 Uiso 1 1 d R
C110 C 0.5827(12) 0.4978(12) 1.3192(17) 0.067(7) Uani 1 1 d .
H110A H 0.6130 0.4980 1.2633 0.081 Uiso 1 1 d R
H110B H 0.5647 0.5432 1.3293 0.081 Uiso 1 1 d R
H110C H 0.5456 0.4665 1.3075 0.081 Uiso 1 1 d R
C28 C 0.0728(14) 0.0309(14) 1.2309(16) 0.076(7) Uani 1 1 d .
H28A H 0.1164 0.0108 1.2470 0.092 Uiso 1 1 d R
H28B H 0.0385 0.0143 1.2760 0.092 Uiso 1 1 d R
H28C H 0.0759 0.0800 1.2360 0.092 Uiso 1 1 d R

loop_
_atom_site_aniso_label
_atom_site_aniso_U_11
_atom_site_aniso_U_22
_atom_site_aniso_U_33
_atom_site_aniso_U_23
_atom_site_aniso_U_13
_atom_site_aniso_U_12
Bi1 0.01888(17) 0.01858(17) 0.0188(2) -0.00007(17) -0.00153(15) -0.00122(15)
Bi2 0.02164(19) 0.02402(18) 0.0190(2) 0.00113(19) 0.00102(15) 0.00119(16)
W2 0.01664(18) 0.01981(19) 0.0178(2) 0.00011(17) 0.00030(16) -0.00029(15)
W1 0.01651(18) 0.02088(19) 0.0185(2) -0.00074(19) -0.00053(15) -0.00117(15)
N1 0.015(4) 0.026(5) 0.021(5) 0.004(4) -0.001(4) 0.003(4)
C21 0.021(5) 0.034(6) 0.028(7) 0.001(6) 0.000(5) 0.000(5)
C19 0.024(5) 0.024(5) 0.022(6) 0.004(5) 0.002(5) -0.003(4)
O3 0.038(5) 0.024(4) 0.045(6) 0.003(5) 0.001(5) 0.008(4)
N3 0.034(5) 0.025(5) 0.019(5) 0.001(4) 0.000(4) 0.003(4)
O2 0.022(4) 0.043(6) 0.044(6) 0.006(5) -0.004(4) -0.004(4)
N2 0.036(6) 0.022(5) 0.016(5) -0.003(4) -0.004(4) 0.005(4)
N4 0.021(5) 0.038(6) 0.017(5) 0.007(4) 0.003(4) 0.001(4)
O4 0.021(4) 0.047(5) 0.036(5) 0.000(5) -0.002(4) 0.004(4)
O8 0.020(4) 0.050(6) 0.035(5) 0.001(5) -0.005(3) -0.003(4)
C120 0.018(5) 0.035(6) 0.021(6) -0.002(5) 0.007(5) -0.001(4)
C117 0.009(4) 0.027(5) 0.039(8) -0.005(5) -0.011(5) -0.004(4)
C101 0.023(6) 0.042(7) 0.019(6) -0.001(5) -0.002(5) 0.002(5)
C5 0.019(5) 0.040(6) 0.021(6) -0.002(6) -0.008(5) 0.000(5)
C20 0.021(5) 0.016(5) 0.020(5) -0.001(4) 0.002(4) 0.002(4)
C18 0.032(6) 0.019(5) 0.023(6) 0.003(5) 0.007(5) 0.001(4)
C1 0.015(5) 0.021(5) 0.006(5) -0.003(4) 0.001(4) -0.004(4)
C121 0.024(6) 0.025(5) 0.030(7) -0.009(5) 0.008(5) 0.001(4)
C12 0.019(5) 0.029(5) 0.011(5) 0.000(4) -0.004(4) 0.006(4)
C119 0.030(6) 0.017(5) 0.030(6) 0.011(5) 0.004(5) 0.002(4)
C8 0.019(5) 0.035(6) 0.021(6) 0.008(5) -0.001(5) 0.007(5)
C6 0.018(5) 0.028(5) 0.011(5) 0.000(4) 0.003(4) 0.005(4)
C118 0.021(5) 0.024(5) 0.026(6) 0.009(5) 0.000(5) 0.001(4)
C7 0.015(5) 0.014(4) 0.028(6) 0.002(4) -0.005(4) -0.002(4)
O9 0.041(5) 0.029(5) 0.049(7) -0.002(5) 0.010(5) 0.006(4)
C10 0.021(6) 0.047(8) 0.043(9) -0.020(7) 0.001(6) 0.002(6)
C106 0.030(6) 0.026(6) 0.024(7) -0.002(5) 0.004(5) -0.004(5)
C17 0.010(4) 0.026(5) 0.041(7) 0.003(6) -0.001(4) 0.002(4)
C113 0.018(5) 0.049(7) 0.011(5) -0.002(5) -0.003(4) 0.005(5)
C2 0.008(4) 0.030(6) 0.023(6) 0.007(5) 0.006(4) 0.005(4)
C104 0.022(6) 0.046(8) 0.049(9) -0.002(8) 0.004(6) -0.018(5)
C116 0.024(6) 0.031(6) 0.024(7) 0.000(5) 0.008(5) 0.006(5)
C107 0.025(5) 0.045(7) 0.020(6) 0.002(6) -0.003(4) 0.008(6)
C4 0.028(6) 0.035(6) 0.020(6) -0.010(5) -0.003(5) -0.010(5)
C112 0.031(6) 0.026(6) 0.013(5) -0.001(5) 0.003(4) -0.005(5)
C3 0.030(5) 0.024(5) 0.025(6) -0.010(5) -0.002(5) 0.001(5)
C105 0.041(6) 0.027(5) 0.008(5) 0.004(5) -0.007(4) -0.004(5)
C115 0.032(7) 0.052(8) 0.024(7) 0.001(7) 0.001(6) -0.005(6)
C114 0.017(5) 0.044(7) 0.032(7) -0.003(6) 0.005(5) -0.009(5)
C11 0.019(6) 0.052(8) 0.042(8) -0.002(7) -0.006(6) -0.002(6)
C9 0.031(7) 0.040(7) 0.024(7) 0.004(6) 0.004(5) 0.010(6)
O1 0.034(4) 0.053(6) 0.017(4) 0.001(5) -0.006(4) -0.002(4)
O6 0.027(4) 0.045(5) 0.016(5) 0.006(4) -0.014(4) -0.009(4)
O7 0.049(6) 0.028(4) 0.048(7) -0.005(4) -0.001(5) 0.000(4)
O5 0.060(7) 0.021(4) 0.038(6) -0.004(4) -0.009(6) -0.001(4)
O10 0.016(4) 0.059(6) 0.031(5) 0.004(5) 0.002(4) -0.003(4)
C103 0.022(6) 0.048(7) 0.026(7) 0.004(7) 0.007(6) -0.007(5)
C102 0.032(6) 0.029(6) 0.012(6) 0.001(5) 0.001(5) 0.002(5)
C16 0.081(13) 0.022(6) 0.030(8) 0.002(6) -0.024(9) 0.010(7)
C14 0.048(9) 0.025(6) 0.044(9) -0.012(6) 0.003(7) 0.009(6)
C108 0.034(7) 0.037(7) 0.031(8) 0.016(6) -0.004(6) 0.005(6)
C109 0.063(10) 0.026(6) 0.043(9) 0.004(7) 0.013(8) 0.012(6)
C13 0.041(7) 0.021(6) 0.035(8) -0.004(5) -0.005(6) 0.007(5)
C15 0.048(8) 0.028(6) 0.056(11) 0.017(8) 0.004(8) 0.001(6)
C111 0.066(13) 0.040(8) 0.072(15) -0.008(9) 0.029(11) 0.014(9)
C24 0.038(9) 0.040(9) 0.075(14) 0.013(9) 0.006(9) 0.002(7)
C27 0.058(10) 0.043(8) 0.035(9) 0.009(7) -0.001(7) -0.006(7)
C25 0.060(11) 0.038(8) 0.064(12) -0.006(9) 0.003(9) -0.004(8)
C22 0.047(9) 0.031(7) 0.058(12) 0.015(8) -0.021(8) -0.008(6)
C26 0.051(10) 0.059(11) 0.061(12) -0.027(10) 0.010(9) -0.025(8)
C23 0.056(11) 0.047(9) 0.067(14) -0.013(9) -0.009(10) -0.014(9)
C110 0.075(15) 0.074(15) 0.053(14) 0.019(10) -0.008(10) 0.036(12)
C28 0.101(18) 0.082(16) 0.046(12) 0.010(11) -0.023(12) -0.032(14)

loop_
_atom_type_symbol
_atom_type_description
_atom_type_scat_dispersion_real
_atom_type_scat_dispersion_imag
_atom_type_scat_source
C C 0.0033 0.0016 'International Tables Vol C Tables 4.2.6.8 and 6.1.1.4'
H H 0.0000 0.0000 'International Tables Vol C Tables 4.2.6.8 and 6.1.1.4'
O O 0.0106 0.0060 'International Tables Vol C Tables 4.2.6.8 and 6.1.1.4'
N N 0.0061 0.0033 'International Tables Vol C Tables 4.2.6.8 and 6.1.1.4'
W W -0.8490 6.8722 'International Tables Vol C Tables 4.2.6.8 and 6.1.1.4'
Bi Bi -4.1077 10.2566 'International Tables Vol C Tables 4.2.6.8 and 6.1.1.4'

loop_
_exptl_crystal_face_index_h
_exptl_crystal_face_index_k
_exptl_crystal_face_index_l
_exptl_crystal_face_perp_dist
0 1 0 0.175
0 -1 0 0.193
0 0 -1 0.080
-1 0 1 0.121
1 0 1 0.058
1 0 0 0.077
-1 0 0 0.149
-1 0 -1 0.127

loop_
_geom_angle_atom_site_label_1
_geom_angle_atom_site_label_2
_geom_angle_atom_site_label_3
_geom_angle
C1 Bi1 N1 70.6(4)
C1 Bi1 N2 70.5(4)
N1 Bi1 N2 140.6(3)
C1 Bi1 W1 97.0(3)
N1 Bi1 W1 96.0(2)
N2 Bi1 W1 94.9(2)
C101 Bi2 N4 70.7(4)
C101 Bi2 N3 70.7(4)
N4 Bi2 N3 140.9(3)
C101 Bi2 W2 95.1(3)
N4 Bi2 W2 94.2(2)
N3 Bi2 W2 95.1(2)
C117 W2 C119 90.1(5)
C117 W2 C118 90.6(5)
C119 W2 C118 90.5(5)
C117 W2 C120 90.1(5)
C119 W2 C120 88.7(5)
C118 W2 C120 178.9(5)
C117 W2 C121 91.1(5)
C119 W2 C121 177.0(5)
C118 W2 C121 92.3(5)
C120 W2 C121 88.5(5)
C117 W2 Bi2 177.6(3)
C119 W2 Bi2 92.1(4)
C118 W2 Bi2 88.5(4)
C120 W2 Bi2 90.8(4)
C121 W2 Bi2 86.8(4)
C17 W1 C21 90.8(6)
C17 W1 C20 90.3(4)
C21 W1 C20 91.0(5)
C17 W1 C18 91.6(5)
C21 W1 C18 88.7(5)
C20 W1 C18 178.1(5)
C17 W1 C19 91.2(5)
C21 W1 C19 177.2(5)
C20 W1 C19 90.8(5)
C18 W1 C19 89.5(5)
C17 W1 Bi1 177.2(3)
C21 W1 Bi1 90.5(4)
C20 W1 Bi1 87.2(3)
C18 W1 Bi1 90.9(4)
C19 W1 Bi1 87.5(4)
C7 N1 C8 119.8(10)
C7 N1 Bi1 111.6(7)
C8 N1 Bi1 128.5(7)
O5 C21 W1 177.5(13)
O3 C19 W1 178.6(13)
C107 N3 C108 120.6(11)
C107 N3 Bi2 109.9(8)
C108 N3 Bi2 129.4(8)
C12 N2 C13 120.6(11)
C12 N2 Bi1 110.9(7)
C13 N2 Bi1 128.5(8)
C112 N4 C113 118.8(11)
C112 N4 Bi2 113.0(8)
C113 N4 Bi2 128.3(8)
O9 C120 W2 176.7(11)
O6 C117 W2 179.7(12)
C106 C101 C102 120.7(12)
C106 C101 Bi2 119.9(9)
C102 C101 Bi2 119.4(10)
C4 C5 C6 122.5(11)
C4 C5 H5 118.5
C6 C5 H5 119.0
O4 C20 W1 179.9(12)
O2 C18 W1 178.4(12)
C2 C1 C6 120.7(10)
C2 C1 Bi1 119.8(8)
C6 C1 Bi1 119.5(8)
O10 C121 W2 177.1(11)
N2 C12 C6 120.0(10)
N2 C12 H12 120.0
C6 C12 H12 120.0
O8 C119 W2 177.3(11)
N1 C8 C9 109.6(10)
N1 C8 C11 108.0(10)
C9 C8 C11 109.8(12)
N1 C8 C10 109.1(11)
C9 C8 C10 112.2(11)
C11 C8 C10 108.1(12)
C1 C6 C5 116.9(10)
C1 C6 C12 118.8(10)
C5 C6 C12 124.0(10)
O7 C118 W2 177.2(12)
N1 C7 C2 120.6(10)
N1 C7 H7 119.4
C2 C7 H7 120.0
C8 C10 H10A 109.4
C8 C10 H10B 109.7
H10A C10 H10B 109.5
C8 C10 H10C 109.3
H10A C10 H10C 109.5
H10B C10 H10C 109.5
C101 C106 C105 118.6(12)
C101 C106 C112 117.8(11)
C105 C106 C112 123.7(12)
O1 C17 W1 178.3(10)
N4 C113 C115 110.1(11)
N4 C113 C114 108.8(11)
C115 C113 C114 108.6(11)
N4 C113 C116 109.8(10)
C115 C113 C116 109.0(11)
C114 C113 C116 110.6(11)
C1 C2 C3 120.3(10)
C1 C2 C7 117.2(10)
C3 C2 C7 122.4(11)
C105 C104 C103 120.4(12)
C105 C104 H104 119.7
C103 C104 H104 119.8
C113 C116 H116A 110.2
C113 C116 H116B 109.7
H116A C116 H116B 109.5
C113 C116 H116C 108.5
H116A C116 H116C 109.5
H116B C116 H116C 109.5
N3 C107 C102 120.4(11)
N3 C107 H107 120.3
C102 C107 H107 119.2
C5 C4 C3 120.7(11)
C5 C4 H4 119.1
C3 C4 H4 120.3
N4 C112 C106 118.5(12)
N4 C112 H112 119.9
C106 C112 H112 121.6
C4 C3 C2 118.9(11)
C4 C3 H3 120.3
C2 C3 H3 120.8
C104 C105 C106 121.2(12)
C104 C105 H105 119.4
C106 C105 H105 119.4
C113 C115 H115A 109.3
C113 C115 H115B 109.4
H115A C115 H115B 109.5
C113 C115 H115C 109.7
H115A C115 H115C 109.5
H115B C115 H115C 109.5
C113 C114 H114A 109.5
C113 C114 H114B 109.0
H114A C114 H114B 109.5
C113 C114 H114C 110.0
H114A C114 H114C 109.5
H114B C114 H114C 109.5
C8 C11 H11A 109.6
C8 C11 H11B 108.7
H11A C11 H11B 109.5
C8 C11 H11C 110.1
H11A C11 H11C 109.5
H11B C11 H11C 109.5
C8 C9 H9A 109.2
C8 C9 H9B 108.8
H9A C9 H9B 109.5
C8 C9 H9C 110.4
H9A C9 H9C 109.5
H9B C9 H9C 109.5
C102 C103 C104 119.1(12)
C102 C103 H103 120.3
C104 C103 H103 120.6
C103 C102 C101 119.9(12)
C103 C102 C107 120.7(12)
C101 C102 C107 119.5(12)
C13 C16 H16A 109.2
C13 C16 H16B 109.4
H16A C16 H16B 109.5
C13 C16 H16C 109.8
H16A C16 H16C 109.5
H16B C16 H16C 109.5
C13 C14 H14A 109.3
C13 C14 H14B 108.9
H14A C14 H14B 109.5
C13 C14 H14C 110.3
H14A C14 H14C 109.5
H14B C14 H14C 109.5
N3 C108 C109 107.8(11)
N3 C108 C110 111.6(14)
C109 C108 C110 108.7(15)
N3 C108 C111 107.6(12)
C109 C108 C111 109.5(15)
C110 C108 C111 111.5(15)
C108 C109 H109A 109.1
C108 C109 H109B 109.4
H109A C109 H109B 109.5
C108 C109 H109C 109.9
H109A C109 H109C 109.5
H109B C109 H109C 109.5
N2 C13 C15 106.7(11)
N2 C13 C14 108.7(12)
C15 C13 C14 110.8(13)
N2 C13 C16 112.8(11)
C15 C13 C16 109.4(14)
C14 C13 C16 108.4(13)
C13 C15 H15A 111.1
C13 C15 H15B 108.6
H15A C15 H15B 109.5
C13 C15 H15C 108.7
H15A C15 H15C 109.5
H15B C15 H15C 109.5
C108 C111 H111A 109.7
C108 C111 H111B 110.2
H111A C111 H111B 109.5
C108 C111 H111C 108.4
H111A C111 H111C 109.5
H111B C111 H111C 109.5
C23 C24 C25 126(2)
C23 C24 H24 116.7
C25 C24 H24 117.7
C26 C27 C22 118.0(18)
C26 C27 H27 120.3
C22 C27 H27 121.5
C24 C25 C26 116(2)
C24 C25 H25 121.7
C26 C25 H25 122.3
C23 C22 C27 122.8(19)
C23 C22 C28 120.0(17)
C27 C22 C28 117.1(19)
C27 C26 C25 120.6(17)
C27 C26 H26 119.4
C25 C26 H26 119.9
C24 C23 C22 116.7(19)
C24 C23 H23 120.7
C22 C23 H23 122.6
C108 C110 H110A 109.9
C108 C110 H110B 108.1
H110A C110 H110B 109.5
C108 C110 H110C 110.4
H110A C110 H110C 109.5
H110B C110 H110C 109.5
C22 C28 H28A 109.6
C22 C28 H28B 109.9
H28A C28 H28B 109.5
C22 C28 H28C 108.9
H28A C28 H28C 109.5
H28B C28 H28C 109.5

loop_
_geom_bond_atom_site_label_1
_geom_bond_atom_site_label_2
_geom_bond_distance
Bi1 C1 2.195(10)
Bi1 N1 2.526(10)
Bi1 N2 2.573(10)
Bi1 W1 2.9334(7)
Bi2 C101 2.187(14)
Bi2 N4 2.497(11)
Bi2 N3 2.588(11)
Bi2 W2 2.9446(7)
W2 C117 1.996(15)
W2 C119 2.003(12)
W2 C118 2.028(11)
W2 C120 2.043(12)
W2 C121 2.050(12)
W1 C17 1.939(14)
W1 C21 2.008(13)
W1 C20 2.010(10)
W1 C18 2.020(12)
W1 C19 2.051(11)
N1 C7 1.255(14)
N1 C8 1.499(14)
C21 O5 1.170(16)
C19 O3 1.142(15)
N3 C107 1.276(18)
N3 C108 1.500(17)
O2 C18 1.144(15)
N2 C12 1.274(16)
N2 C13 1.477(15)
N4 C112 1.280(16)
N4 C113 1.488(15)
O4 C20 1.165(13)
O8 C119 1.168(15)
C120 O9 1.123(16)
C117 O6 1.140(17)
C101 C106 1.392(19)
C101 C102 1.403(17)
C5 C4 1.348(18)
C5 C6 1.412(17)
C5 H5 0.9299
C1 C2 1.388(16)
C1 C6 1.404(15)
C121 O10 1.122(15)
C12 C6 1.451(15)
C12 H12 0.9300
C8 C9 1.504(18)
C8 C11 1.520(19)
C8 C10 1.532(19)
C118 O7 1.140(15)
C7 C2 1.464(14)
C7 H7 0.9301
C10 H10A 0.9600
C10 H10B 0.9601
C10 H10C 0.9600
C106 C105 1.415(17)
C106 C112 1.460(17)
C17 O1 1.200(17)
C113 C115 1.528(19)
C113 C114 1.531(19)
C113 C116 1.533(17)
C2 C3 1.401(16)
C104 C105 1.365(18)
C104 C103 1.41(2)
C104 H104 0.9301
C116 H116A 0.9599
C116 H116B 0.9601
C116 H116C 0.9601
C107 C102 1.443(19)
C107 H107 0.9299
C4 C3 1.387(17)
C4 H4 0.9301
C112 H112 0.9300
C3 H3 0.9301
C105 H105 0.9299
C115 H115A 0.9600
C115 H115B 0.9600
C115 H115C 0.9601
C114 H114A 0.9600
C114 H114B 0.9601
C114 H114C 0.9599
C11 H11A 0.9599
C11 H11B 0.9599
C11 H11C 0.9601
C9 H9A 0.9599
C9 H9B 0.9599
C9 H9C 0.9599
C103 C102 1.402(18)
C103 H103 0.9298
C16 C13 1.55(2)
C16 H16A 0.9599
C16 H16B 0.9601
C16 H16C 0.9601
C14 C13 1.54(2)
C14 H14A 0.9601
C14 H14B 0.9601
C14 H14C 0.9598
C108 C109 1.52(2)
C108 C110 1.53(2)
C108 C111 1.53(2)
C109 H109A 0.9600
C109 H109B 0.9602
C109 H109C 0.9599
C13 C15 1.51(2)
C15 H15A 0.9600
C15 H15B 0.9600
C15 H15C 0.9600
C111 H111A 0.9599
C111 H111B 0.9600
C111 H111C 0.9600
C24 C23 1.33(3)
C24 C25 1.36(2)
C24 H24 0.9300
C27 C26 1.37(3)
C27 C22 1.39(2)
C27 H27 0.9300
C25 C26 1.40(3)
C25 H25 0.9299
C22 C23 1.34(3)
C22 C28 1.53(3)
C26 H26 0.9299
C23 H23 0.9301
C110 H110A 0.9599
C110 H110B 0.9600
C110 H110C 0.9600
C28 H28A 0.9599
C28 H28B 0.9600
C28 H28C 0.9600
